data_1561642
loop_
_publ_author_name
'Wang, Ru-Bing'
'Ma, Shuanggang'
'Jamieson, Cooper S.'
'Gao, Rong-Mei'
'Liu, Yunbao'
'Li, Yong'
'Wang, Xiaojing'
'Li, Yuhuan'
'Houk, Kendall N.'
'Qu, Jing'
'Yu, Shi-shan'

_publ_section_title
;
 Library construction of stereochemically diverse isomers of
 spirooliganin: their total synthesis and antiviral activity
;
_journal_name_full 'Chemical Science'
_journal_paper_doi 10.1039/D1SC01277K
_journal_year 2021
_chemical_formula_sum 'C21 H30 O3'
_chemical_formula_weight 430.45
_space_group_crystal_system triclinic
_space_group_IT_number 2
_space_group_name_Hall '-P 1'
_space_group_name_H-M_alt 'P -1'
_atom_sites_solution_hydrogens geom
_audit_creation_method SHELXL-2014/7
_audit_update_record
;
2020-06-13 deposited with the CCDC.	2021-04-09 downloaded from the CCDC.
;
_cell_angle_alpha 104.1660(10)
_cell_angle_beta 110.4030(10)
_cell_angle_gamma 98.9820(10)
_cell_formula_units_Z 8
_cell_length_a 14.59220(10)
_cell_length_b 15.50560(10)
_cell_length_c 17.95990(10)
_cell_measurement_temperature 100(2)
_cell_volume 3560.15(6)
_computing_structure_refinement 'SHELXL-2014/7 (Sheldrick, 2014)'
_diffrn_ambient_temperature 100(2)
_diffrn_measured_fraction_theta_full 0.999
_diffrn_measured_fraction_theta_max 0.966
_diffrn_radiation_type CuK\a
_diffrn_radiation_wavelength 1.54184
_diffrn_reflns_av_R_equivalents 0.0264
_diffrn_reflns_av_unetI/netI 0.0247
_diffrn_reflns_Laue_measured_fraction_full 0.999
_diffrn_reflns_Laue_measured_fraction_max 0.966
_diffrn_reflns_limit_h_max 18
_diffrn_reflns_limit_h_min -18
_diffrn_reflns_limit_k_max 19
_diffrn_reflns_limit_k_min -19
_diffrn_reflns_limit_l_max 22
_diffrn_reflns_limit_l_min -18
_diffrn_reflns_number 47932
_diffrn_reflns_point_group_measured_fraction_full 0.999
_diffrn_reflns_point_group_measured_fraction_max 0.966
_diffrn_reflns_theta_full 67.684
_diffrn_reflns_theta_max 75.295
_diffrn_reflns_theta_min 3.352
_exptl_absorpt_coefficient_mu 0.634
_exptl_crystal_density_diffrn 1.233
_exptl_crystal_F_000 1440
_exptl_crystal_size_max 0.300
_exptl_crystal_size_mid 0.250
_exptl_crystal_size_min 0.090
_refine_diff_density_max 0.674
_refine_diff_density_min -0.277
_refine_diff_density_rms 0.043
_refine_ls_extinction_method none
_refine_ls_goodness_of_fit_ref 1.028
_refine_ls_hydrogen_treatment constr
_refine_ls_matrix_type full
_refine_ls_number_parameters 877
_refine_ls_number_reflns 14257
_refine_ls_number_restraints 0
_refine_ls_restrained_S_all 1.028
_refine_ls_R_factor_all 0.0434
_refine_ls_R_factor_gt 0.0395
_refine_ls_shift/su_max 0.001
_refine_ls_shift/su_mean 0.000
_refine_ls_structure_factor_coef Fsqd
_refine_ls_weighting_details 'w=1/[\s^2^(Fo^2^)+(0.0530P)^2^+1.5231P] where P=(Fo^2^+2Fc^2^)/3'
_refine_ls_weighting_scheme calc
_refine_ls_wR_factor_gt 0.1046
_refine_ls_wR_factor_ref 0.1077
_reflns_Friedel_coverage 0.000
_reflns_number_gt 13073
_reflns_number_total 14257
_reflns_threshold_expression 'I > 2\s(I)'
_cod_data_source_file d1sc01277k2.cif
_cod_data_source_block fgh-y-6
_cod_depositor_comments
;

2022-05-15
Z value and formula fixed to values more according to usual
chemical conventions.                 miguel
;
_cod_original_formula_sum 'C84 H120 O12'
_cod_original_formula_weight 1321.79
_cod_original_formula_units_Z 2
_cod_original_cell_volume 3560.14(5)
_cod_database_code 1561642
_shelx_shelxl_version_number 2014/7
_shelx_space_group_comment
;
The symmetry employed for this shelxl refinement is uniquely defined
by the following loop, which should always be used as a source of
symmetry information in preference to the above space-group names.
They are only intended as comments.
;
_shelx_estimated_absorpt_t_min 0.833
_shelx_estimated_absorpt_t_max 0.945

loop_
_space_group_symop_operation_xyz
'x, y, z'
'-x, -y, -z'

loop_
_atom_site_label
_atom_site_type_symbol
_atom_site_fract_x
_atom_site_fract_y
_atom_site_fract_z
_atom_site_U_iso_or_equiv
_atom_site_adp_type
_atom_site_occupancy
_atom_site_site_symmetry_order
_atom_site_calc_flag
_atom_site_refinement_flags_posn
_atom_site_refinement_flags_adp
_atom_site_refinement_flags_occupancy
_atom_site_disorder_assembly
_atom_site_disorder_group
O1A O -0.05110(7) 0.77268(6) 0.29931(5) 0.02466(19) Uani 1 1 d . . . . .
O2A O 0.19266(6) 0.69518(5) 0.50761(5) 0.01718(16) Uani 1 1 d . . . . .
O3A O 0.03423(7) 0.33566(6) 0.45808(5) 0.02221(18) Uani 1 1 d . . . . .
C1A C 0.01171(9) 0.79148(8) 0.37158(7) 0.0171(2) Uani 1 1 d . . . . .
C2A C 0.03218(9) 0.88346(8) 0.43626(7) 0.0213(2) Uani 1 1 d . . . . .
H2AA H -0.0295 0.9060 0.4214 0.026 Uiso 1 1 calc R U . . .
H2AB H 0.0871 0.9288 0.4350 0.026 Uiso 1 1 calc R U . . .
C3A C 0.06262(9) 0.87776(8) 0.52458(7) 0.0205(2) Uani 1 1 d . . . . .
H3AA H 0.0039 0.8407 0.5286 0.025 Uiso 1 1 calc R U . . .
H3AB H 0.0824 0.9405 0.5651 0.025 Uiso 1 1 calc R U . . .
C4A C 0.15076(9) 0.83406(7) 0.54726(7) 0.0173(2) Uani 1 1 d . . . . .
H4AA H 0.2141 0.8790 0.5584 0.021 Uiso 1 1 calc R U . . .
H4AB H 0.1590 0.8187 0.5992 0.021 Uiso 1 1 calc R U . . .
C5A C 0.13382(8) 0.74834(7) 0.47822(7) 0.0150(2) Uani 1 1 d . . . . .
C6A C 0.07116(8) 0.72830(7) 0.39677(7) 0.0155(2) Uani 1 1 d . . . . .
C7A C 0.06428(9) 0.64325(8) 0.33091(7) 0.0182(2) Uani 1 1 d . . . . .
H7AA H 0.0565 0.6572 0.2785 0.022 Uiso 1 1 calc R U . . .
H7AB H 0.0039 0.5940 0.3187 0.022 Uiso 1 1 calc R U . . .
C8A C 0.15992(9) 0.60952(7) 0.36112(7) 0.0169(2) Uani 1 1 d . . . . .
H8A H 0.2171 0.6546 0.3614 0.020 Uiso 1 1 calc R U . . .
C9A C 0.14967(9) 0.51454(8) 0.30273(7) 0.0180(2) Uani 1 1 d . . . . .
H9AA H 0.2166 0.5009 0.3200 0.022 Uiso 1 1 calc R U . . .
H9AB H 0.1299 0.5169 0.2448 0.022 Uiso 1 1 calc R U . . .
C10A C 0.07154(8) 0.43564(7) 0.30273(6) 0.0141(2) Uani 1 1 d . . . . .
H10A H 0.0043 0.4497 0.2820 0.017 Uiso 1 1 calc R U . . .
C11A C 0.06105(9) 0.34074(8) 0.24098(7) 0.0167(2) Uani 1 1 d . . . . .
C12A C -0.00951(9) 0.26143(8) 0.24920(7) 0.0195(2) Uani 1 1 d . . . . .
H12A H -0.0271 0.2058 0.2005 0.023 Uiso 1 1 calc R U . . .
H12B H 0.0294 0.2475 0.3002 0.023 Uiso 1 1 calc R U . . .
C13A C -0.10833(9) 0.27748(8) 0.25433(7) 0.0214(2) Uani 1 1 d . . . . .
H13A H -0.1524 0.2178 0.2468 0.026 Uiso 1 1 calc R U . . .
H13B H -0.1439 0.2990 0.2073 0.026 Uiso 1 1 calc R U . . .
C14A C -0.09426(8) 0.34863(8) 0.33792(7) 0.0182(2) Uani 1 1 d . . . . .
H14A H -0.1084 0.4061 0.3279 0.022 Uiso 1 1 calc R U . . .
H14B H -0.1425 0.3233 0.3596 0.022 Uiso 1 1 calc R U . . .
C15A C 0.01327(8) 0.36946(7) 0.40181(7) 0.0155(2) Uani 1 1 d . . . . .
C16A C 0.09552(8) 0.43523(7) 0.39342(6) 0.0138(2) Uani 1 1 d . . . . .
H16A H 0.1603 0.4172 0.4144 0.017 Uiso 1 1 calc R U . . .
C17A C 0.10837(8) 0.53167(7) 0.45297(7) 0.0146(2) Uani 1 1 d . . . . .
H17A H 0.0425 0.5473 0.4364 0.018 Uiso 1 1 calc R U . . .
H17B H 0.1286 0.5297 0.5110 0.018 Uiso 1 1 calc R U . . .
C18A C 0.18813(8) 0.60684(7) 0.45082(7) 0.0157(2) Uani 1 1 d . . . . .
C19A C 0.29490(9) 0.59718(8) 0.49034(8) 0.0221(2) Uani 1 1 d . . . . .
H19A H 0.3430 0.6454 0.4859 0.033 Uiso 1 1 calc R U . . .
H19B H 0.2985 0.5364 0.4610 0.033 Uiso 1 1 calc R U . . .
H19C H 0.3121 0.6035 0.5496 0.033 Uiso 1 1 calc R U . . .
C20A C 0.01569(10) 0.34223(9) 0.15037(7) 0.0237(3) Uani 1 1 d . . . . .
H20A H -0.0484 0.3594 0.1396 0.036 Uiso 1 1 calc R U . . .
H20B H 0.0033 0.2809 0.1113 0.036 Uiso 1 1 calc R U . . .
H20C H 0.0633 0.3874 0.1423 0.036 Uiso 1 1 calc R U . . .
C21A C 0.16353(9) 0.31736(8) 0.25781(8) 0.0229(2) Uani 1 1 d . . . . .
H21A H 0.2078 0.3615 0.2459 0.034 Uiso 1 1 calc R U . . .
H21B H 0.1525 0.2548 0.2215 0.034 Uiso 1 1 calc R U . . .
H21C H 0.1956 0.3209 0.3167 0.034 Uiso 1 1 calc R U . . .
O1B O 0.44500(8) -0.03304(6) 0.63220(6) 0.0310(2) Uani 1 1 d . . . . .
O2B O 0.25544(6) 0.05601(5) 0.40602(5) 0.01852(17) Uani 1 1 d . . . . .
O3B O 0.38203(7) 0.41026(6) 0.47063(5) 0.02633(19) Uani 1 1 d . . . . .
C1B C 0.40354(9) -0.04707(8) 0.55645(8) 0.0205(2) Uani 1 1 d . . . . .
C2B C 0.41736(10) -0.12406(9) 0.49469(8) 0.0259(3) Uani 1 1 d . . . . .
H2BA H 0.4202 -0.1773 0.5158 0.031 Uiso 1 1 calc R U . . .
H2BB H 0.4831 -0.1030 0.4914 0.031 Uiso 1 1 calc R U . . .
C3B C 0.33345(10) -0.15537(8) 0.40723(8) 0.0257(3) Uani 1 1 d . . . . .
H3BA H 0.2697 -0.1873 0.4080 0.031 Uiso 1 1 calc R U . . .
H3BB H 0.3513 -0.1996 0.3681 0.031 Uiso 1 1 calc R U . . .
C4B C 0.31755(9) -0.07372(8) 0.37658(7) 0.0215(2) Uani 1 1 d . . . . .
H4BA H 0.3762 -0.0493 0.3650 0.026 Uiso 1 1 calc R U . . .
H4BB H 0.2560 -0.0940 0.3236 0.026 Uiso 1 1 calc R U . . .
C5B C 0.30606(8) 0.00096(7) 0.44110(7) 0.0167(2) Uani 1 1 d . . . . .
C6B C 0.34249(8) 0.01211(7) 0.52412(7) 0.0168(2) Uani 1 1 d . . . . .
C7B C 0.32768(9) 0.08828(8) 0.58507(7) 0.0194(2) Uani 1 1 d . . . . .
H7BA H 0.3912 0.1387 0.6151 0.023 Uiso 1 1 calc R U . . .
H7BB H 0.3125 0.0646 0.6271 0.023 Uiso 1 1 calc R U . . .
C8B C 0.24076(9) 0.12655(8) 0.54053(7) 0.0169(2) Uani 1 1 d . . . . .
H8B H 0.1755 0.0808 0.5255 0.020 Uiso 1 1 calc R U . . .
C9B C 0.24201(9) 0.21810(8) 0.59935(7) 0.0177(2) Uani 1 1 d . . . . .
H9BA H 0.2445 0.2091 0.6527 0.021 Uiso 1 1 calc R U . . .
H9BB H 0.1779 0.2341 0.5731 0.021 Uiso 1 1 calc R U . . .
C10B C 0.33205(8) 0.29982(7) 0.61927(7) 0.0149(2) Uani 1 1 d . . . . .
H10B H 0.3958 0.2815 0.6442 0.018 Uiso 1 1 calc R U . . .
C11B C 0.33659(9) 0.38956(8) 0.68517(7) 0.0187(2) Uani 1 1 d . . . . .
C12B C 0.44547(9) 0.45511(8) 0.72857(7) 0.0237(3) Uani 1 1 d . . . . .
H12C H 0.4466 0.5065 0.7745 0.028 Uiso 1 1 calc R U . . .
H12D H 0.4916 0.4206 0.7551 0.028 Uiso 1 1 calc R U . . .
C13B C 0.49093(10) 0.49751(9) 0.67696(8) 0.0263(3) Uani 1 1 d . . . . .
H13C H 0.5583 0.5402 0.7153 0.032 Uiso 1 1 calc R U . . .
H13D H 0.4473 0.5347 0.6521 0.032 Uiso 1 1 calc R U . . .
C14B C 0.50360(9) 0.42838(8) 0.60591(8) 0.0230(2) Uani 1 1 d . . . . .
H14C H 0.5526 0.4605 0.5884 0.028 Uiso 1 1 calc R U . . .
H14D H 0.5303 0.3797 0.6261 0.028 Uiso 1 1 calc R U . . .
C15B C 0.40294(9) 0.38566(8) 0.53264(7) 0.0183(2) Uani 1 1 d . . . . .
C16B C 0.32505(8) 0.30954(7) 0.53421(7) 0.0151(2) Uani 1 1 d . . . . .
H16B H 0.2567 0.3184 0.5054 0.018 Uiso 1 1 calc R U . . .
C17B C 0.33141(8) 0.21925(7) 0.47841(7) 0.0156(2) Uani 1 1 d . . . . .
H17C H 0.3307 0.2273 0.4252 0.019 Uiso 1 1 calc R U . . .
H17D H 0.3961 0.2057 0.5075 0.019 Uiso 1 1 calc R U . . .
C18B C 0.24323(8) 0.13845(7) 0.45906(7) 0.0157(2) Uani 1 1 d . . . . .
C19B C 0.14317(9) 0.14730(8) 0.40071(7) 0.0204(2) Uani 1 1 d . . . . .
H19D H 0.1484 0.1526 0.3490 0.031 Uiso 1 1 calc R U . . .
H19E H 0.1277 0.2024 0.4285 0.031 Uiso 1 1 calc R U . . .
H19F H 0.0889 0.0926 0.3871 0.031 Uiso 1 1 calc R U . . .
C20B C 0.31545(10) 0.36463(9) 0.75665(8) 0.0256(3) Uani 1 1 d . . . . .
H20D H 0.2437 0.3323 0.7359 0.038 Uiso 1 1 calc R U . . .
H20E H 0.3318 0.4212 0.8032 0.038 Uiso 1 1 calc R U . . .
H20F H 0.3574 0.3246 0.7763 0.038 Uiso 1 1 calc R U . . .
C21B C 0.25951(10) 0.43969(9) 0.64641(8) 0.0264(3) Uani 1 1 d . . . . .
H21D H 0.2758 0.4605 0.6041 0.040 Uiso 1 1 calc R U . . .
H21E H 0.2622 0.4931 0.6904 0.040 Uiso 1 1 calc R U . . .
H21F H 0.1912 0.3975 0.6199 0.040 Uiso 1 1 calc R U . . .
O1C O 0.56252(7) 0.26514(6) 0.72668(6) 0.0269(2) Uani 1 1 d . . . . .
O2C O 0.76685(6) 0.20740(5) 0.96893(5) 0.01877(17) Uani 1 1 d . . . . .
O3C O 0.78146(6) -0.13860(6) 0.87287(5) 0.02324(18) Uani 1 1 d . . . . .
C1C C 0.64161(9) 0.28555(8) 0.78949(7) 0.0190(2) Uani 1 1 d . . . . .
C2C C 0.72407(10) 0.37198(9) 0.81258(8) 0.0232(2) Uani 1 1 d . . . . .
H2CA H 0.7108 0.4248 0.8472 0.028 Uiso 1 1 calc R U . . .
H2CB H 0.7218 0.3847 0.7607 0.028 Uiso 1 1 calc R U . . .
C3C C 0.82974(9) 0.36397(9) 0.86098(8) 0.0238(3) Uani 1 1 d . . . . .
H3CA H 0.8800 0.4240 0.8798 0.029 Uiso 1 1 calc R U . . .
H3CB H 0.8479 0.3176 0.8238 0.029 Uiso 1 1 calc R U . . .
C4C C 0.83252(9) 0.33532(8) 0.93708(7) 0.0193(2) Uani 1 1 d . . . . .
H4CA H 0.8974 0.3202 0.9624 0.023 Uiso 1 1 calc R U . . .
H4CB H 0.8289 0.3874 0.9797 0.023 Uiso 1 1 calc R U . . .
C5C C 0.74597(9) 0.25322(7) 0.91278(7) 0.0164(2) Uani 1 1 d . . . . .
C6C C 0.65734(9) 0.22910(8) 0.84481(7) 0.0172(2) Uani 1 1 d . . . . .
C7C C 0.57234(9) 0.14790(8) 0.82620(7) 0.0201(2) Uani 1 1 d . . . . .
H7CA H 0.5683 0.0967 0.7787 0.024 Uiso 1 1 calc R U . . .
H7CB H 0.5075 0.1652 0.8090 0.024 Uiso 1 1 calc R U . . .
C8C C 0.58673(9) 0.11456(8) 0.90243(7) 0.0179(2) Uani 1 1 d . . . . .
H8C H 0.5659 0.1570 0.9414 0.021 Uiso 1 1 calc R U . . .
C9C C 0.51811(9) 0.01647(8) 0.87580(7) 0.0187(2) Uani 1 1 d . . . . .
H9CA H 0.4473 0.0154 0.8430 0.022 Uiso 1 1 calc R U . . .
H9CB H 0.5202 0.0015 0.9268 0.022 Uiso 1 1 calc R U . . .
C10C C 0.54905(8) -0.05850(7) 0.82282(7) 0.0150(2) Uani 1 1 d . . . . .
H10C H 0.5461 -0.0416 0.7719 0.018 Uiso 1 1 calc R U . . .
C11C C 0.47570(9) -0.15725(8) 0.79123(7) 0.0198(2) Uani 1 1 d . . . . .
C12C C 0.47655(10) -0.21719(9) 0.70809(8) 0.0270(3) Uani 1 1 d . . . . .
H12E H 0.4243 -0.2763 0.6879 0.032 Uiso 1 1 calc R U . . .
H12F H 0.4543 -0.1855 0.6660 0.032 Uiso 1 1 calc R U . . .
C13C C 0.57382(10) -0.24002(9) 0.70781(8) 0.0274(3) Uani 1 1 d . . . . .
H13E H 0.5604 -0.2781 0.6502 0.033 Uiso 1 1 calc R U . . .
H13F H 0.5931 -0.2778 0.7450 0.033 Uiso 1 1 calc R U . . .
C14C C 0.66457(9) -0.15561(8) 0.73649(7) 0.0210(2) Uani 1 1 d . . . . .
H14E H 0.7166 -0.1742 0.7173 0.025 Uiso 1 1 calc R U . . .
H14F H 0.6418 -0.1081 0.7120 0.025 Uiso 1 1 calc R U . . .
C15C C 0.70839(8) -0.11747(7) 0.83062(7) 0.0160(2) Uani 1 1 d . . . . .
C16C C 0.66069(8) -0.05279(7) 0.87353(7) 0.0139(2) Uani 1 1 d . . . . .
H16C H 0.6653 -0.0660 0.9263 0.017 Uiso 1 1 calc R U . . .
C17C C 0.72962(8) 0.04482(7) 0.89846(7) 0.0150(2) Uani 1 1 d . . . . .
H17E H 0.8006 0.0464 0.9313 0.018 Uiso 1 1 calc R U . . .
H17F H 0.7267 0.0593 0.8471 0.018 Uiso 1 1 calc R U . . .
C18C C 0.69727(9) 0.11770(7) 0.95054(7) 0.0162(2) Uani 1 1 d . . . . .
C19C C 0.71854(10) 0.11055(8) 1.03769(7) 0.0223(2) Uani 1 1 d . . . . .
H19G H 0.7912 0.1179 1.0673 0.033 Uiso 1 1 calc R U . . .
H19H H 0.6803 0.0500 1.0327 0.033 Uiso 1 1 calc R U . . .
H19I H 0.6978 0.1591 1.0692 0.033 Uiso 1 1 calc R U . . .
C20C C 0.36541(10) -0.15159(10) 0.76625(9) 0.0322(3) Uani 1 1 d . . . . .
H20G H 0.3563 -0.1193 0.8163 0.048 Uiso 1 1 calc R U . . .
H20H H 0.3197 -0.2140 0.7407 0.048 Uiso 1 1 calc R U . . .
H20I H 0.3498 -0.1179 0.7258 0.048 Uiso 1 1 calc R U . . .
C21C C 0.50045(11) -0.20621(9) 0.85708(8) 0.0299(3) Uani 1 1 d . . . . .
H21G H 0.5696 -0.2130 0.8712 0.045 Uiso 1 1 calc R U . . .
H21H H 0.4524 -0.2673 0.8346 0.045 Uiso 1 1 calc R U . . .
H21I H 0.4953 -0.1697 0.9077 0.045 Uiso 1 1 calc R U . . .
O1D O 0.15448(6) 0.52692(6) 0.80687(5) 0.02448(19) Uani 1 1 d . . . . .
O2D O 0.34252(6) 0.45119(5) 1.04363(5) 0.01890(17) Uani 1 1 d . . . . .
O3D O 0.33941(7) 0.10271(6) 0.92536(6) 0.0276(2) Uani 1 1 d . . . . .
C1D C 0.23046(9) 0.54386(8) 0.87117(7) 0.0172(2) Uani 1 1 d . . . . .
C2D C 0.31428(9) 0.63137(8) 0.90145(8) 0.0218(2) Uani 1 1 d . . . . .
H2DA H 0.2978 0.6821 0.9357 0.026 Uiso 1 1 calc R U . . .
H2DB H 0.3169 0.6478 0.8522 0.026 Uiso 1 1 calc R U . . .
C3D C 0.41830(9) 0.62345(8) 0.95339(8) 0.0213(2) Uani 1 1 d . . . . .
H3DA H 0.4674 0.6851 0.9783 0.026 Uiso 1 1 calc R U . . .
H3DB H 0.4417 0.5824 0.9164 0.026 Uiso 1 1 calc R U . . .
C4D C 0.41543(9) 0.58507(8) 1.02325(7) 0.0189(2) Uani 1 1 d . . . . .
H4DA H 0.4791 0.5675 1.0474 0.023 Uiso 1 1 calc R U . . .
H4DB H 0.4111 0.6336 1.0684 0.023 Uiso 1 1 calc R U . . .
C5D C 0.32673(8) 0.50237(7) 0.99172(7) 0.0158(2) Uani 1 1 d . . . . .
C6D C 0.24090(8) 0.48288(7) 0.92225(7) 0.0152(2) Uani 1 1 d . . . . .
C7D C 0.15322(8) 0.40116(8) 0.89713(7) 0.0168(2) Uani 1 1 d . . . . .
H7DA H 0.1531 0.3509 0.8508 0.020 Uiso 1 1 calc R U . . .
H7DB H 0.0889 0.4187 0.8764 0.020 Uiso 1 1 calc R U . . .
C8D C 0.15988(8) 0.36657(8) 0.97136(7) 0.0162(2) Uani 1 1 d . . . . .
H8D H 0.1405 0.4110 1.0100 0.019 Uiso 1 1 calc R U . . .
C9D C 0.08628(8) 0.27103(8) 0.94344(7) 0.0175(2) Uani 1 1 d . . . . .
H9DA H 0.0172 0.2734 0.9097 0.021 Uiso 1 1 calc R U . . .
H9DB H 0.0848 0.2570 0.9940 0.021 Uiso 1 1 calc R U . . .
C10D C 0.11327(8) 0.19186(7) 0.89144(7) 0.0147(2) Uani 1 1 d . . . . .
H10D H 0.1097 0.2057 0.8391 0.018 Uiso 1 1 calc R U . . .
C11D C 0.03491(9) 0.09688(8) 0.86356(7) 0.0187(2) Uani 1 1 d . . . . .
C12D C 0.07273(10) 0.01683(8) 0.82548(8) 0.0258(3) Uani 1 1 d . . . . .
H12G H 0.1266 0.0071 0.8720 0.031 Uiso 1 1 calc R U . . .
H12H H 0.0158 -0.0398 0.7995 0.031 Uiso 1 1 calc R U . . .
C13D C 0.11425(11) 0.02702(9) 0.75996(8) 0.0295(3) Uani 1 1 d . . . . .
H13G H 0.0637 0.0434 0.7161 0.035 Uiso 1 1 calc R U . . .
H13H H 0.1221 -0.0335 0.7328 0.035 Uiso 1 1 calc R U . . .
C14D C 0.21708(10) 0.10016(9) 0.79463(7) 0.0240(3) Uani 1 1 d . . . . .
H14G H 0.2625 0.0746 0.7706 0.029 Uiso 1 1 calc R U . . .
H14H H 0.2060 0.1551 0.7777 0.029 Uiso 1 1 calc R U . . .
C15D C 0.26648(9) 0.12800(8) 0.88922(7) 0.0187(2) Uani 1 1 d . . . . .
C16D C 0.22373(8) 0.19171(7) 0.93942(7) 0.0145(2) Uani 1 1 d . . . . .
H16D H 0.2283 0.1737 0.9901 0.017 Uiso 1 1 calc R U . . .
C17D C 0.29726(8) 0.28848(8) 0.96850(7) 0.0156(2) Uani 1 1 d . . . . .
H17G H 0.3667 0.2868 1.0021 0.019 Uiso 1 1 calc R U . . .
H17H H 0.2982 0.3043 0.9186 0.019 Uiso 1 1 calc R U . . .
C18D C 0.26750(8) 0.36328(7) 1.02096(7) 0.0160(2) Uani 1 1 d . . . . .
C19D C 0.28256(10) 0.35326(8) 1.10622(7) 0.0221(2) Uani 1 1 d . . . . .
H19J H 0.3542 0.3578 1.1375 0.033 Uiso 1 1 calc R U . . .
H19K H 0.2408 0.2931 1.0985 0.033 Uiso 1 1 calc R U . . .
H19L H 0.2624 0.4024 1.1376 0.033 Uiso 1 1 calc R U . . .
C20D C -0.06646(9) 0.09647(9) 0.79786(8) 0.0264(3) Uani 1 1 d . . . . .
H20J H -0.0942 0.1434 0.8234 0.040 Uiso 1 1 calc R U . . .
H20K H -0.1143 0.0356 0.7776 0.040 Uiso 1 1 calc R U . . .
H20L H -0.0556 0.1102 0.7507 0.040 Uiso 1 1 calc R U . . .
C21D C 0.01507(10) 0.07663(9) 0.93732(8) 0.0281(3) Uani 1 1 d . . . . .
H21J H 0.0797 0.0824 0.9825 0.042 Uiso 1 1 calc R U . . .
H21K H -0.0284 0.0138 0.9181 0.042 Uiso 1 1 calc R U . . .
H21L H -0.0187 0.1208 0.9582 0.042 Uiso 1 1 calc R U . . .

loop_
_atom_site_aniso_label
_atom_site_aniso_U_11
_atom_site_aniso_U_22
_atom_site_aniso_U_33
_atom_site_aniso_U_23
_atom_site_aniso_U_13
_atom_site_aniso_U_12
O1A 0.0300(5) 0.0228(4) 0.0181(4) 0.0083(3) 0.0037(4) 0.0098(4)
O2A 0.0188(4) 0.0128(4) 0.0149(4) 0.0021(3) 0.0025(3) 0.0049(3)
O3A 0.0282(4) 0.0208(4) 0.0180(4) 0.0098(3) 0.0081(3) 0.0045(3)
C1A 0.0189(5) 0.0156(5) 0.0179(5) 0.0073(4) 0.0080(4) 0.0035(4)
C2A 0.0250(6) 0.0165(5) 0.0221(6) 0.0062(5) 0.0079(5) 0.0086(5)
C3A 0.0237(6) 0.0179(5) 0.0199(6) 0.0036(4) 0.0094(5) 0.0077(5)
C4A 0.0184(5) 0.0140(5) 0.0160(5) 0.0026(4) 0.0051(4) 0.0028(4)
C5A 0.0146(5) 0.0127(5) 0.0173(5) 0.0049(4) 0.0066(4) 0.0022(4)
C6A 0.0173(5) 0.0128(5) 0.0158(5) 0.0047(4) 0.0067(4) 0.0028(4)
C7A 0.0253(6) 0.0153(5) 0.0138(5) 0.0053(4) 0.0066(4) 0.0067(4)
C8A 0.0206(5) 0.0127(5) 0.0181(5) 0.0045(4) 0.0095(4) 0.0030(4)
C9A 0.0231(6) 0.0154(5) 0.0183(5) 0.0048(4) 0.0119(5) 0.0048(4)
C10A 0.0172(5) 0.0130(5) 0.0125(5) 0.0038(4) 0.0065(4) 0.0050(4)
C11A 0.0209(5) 0.0149(5) 0.0140(5) 0.0029(4) 0.0072(4) 0.0062(4)
C12A 0.0239(6) 0.0146(5) 0.0170(5) 0.0031(4) 0.0060(5) 0.0055(4)
C13A 0.0196(6) 0.0192(6) 0.0184(5) 0.0024(5) 0.0042(5) 0.0006(4)
C14A 0.0170(5) 0.0178(5) 0.0189(5) 0.0053(4) 0.0074(4) 0.0024(4)
C15A 0.0202(5) 0.0118(5) 0.0139(5) 0.0024(4) 0.0074(4) 0.0044(4)
C16A 0.0148(5) 0.0131(5) 0.0124(5) 0.0035(4) 0.0044(4) 0.0042(4)
C17A 0.0165(5) 0.0137(5) 0.0120(5) 0.0029(4) 0.0049(4) 0.0037(4)
C18A 0.0169(5) 0.0109(5) 0.0165(5) 0.0020(4) 0.0051(4) 0.0040(4)
C19A 0.0158(5) 0.0173(5) 0.0279(6) 0.0051(5) 0.0046(5) 0.0038(4)
C20A 0.0335(7) 0.0219(6) 0.0144(5) 0.0036(5) 0.0089(5) 0.0091(5)
C21A 0.0257(6) 0.0213(6) 0.0225(6) 0.0040(5) 0.0107(5) 0.0112(5)
O1B 0.0380(5) 0.0264(5) 0.0245(5) 0.0130(4) 0.0036(4) 0.0111(4)
O2B 0.0226(4) 0.0159(4) 0.0127(4) 0.0011(3) 0.0036(3) 0.0076(3)
O3B 0.0341(5) 0.0232(4) 0.0220(4) 0.0112(4) 0.0102(4) 0.0049(4)
C1B 0.0191(6) 0.0160(5) 0.0249(6) 0.0093(5) 0.0066(5) 0.0018(4)
C2B 0.0286(6) 0.0218(6) 0.0348(7) 0.0140(5) 0.0157(6) 0.0125(5)
C3B 0.0292(7) 0.0160(6) 0.0330(7) 0.0037(5) 0.0166(6) 0.0063(5)
C4B 0.0214(6) 0.0198(6) 0.0189(5) 0.0006(5) 0.0064(5) 0.0062(5)
C5B 0.0138(5) 0.0132(5) 0.0193(5) 0.0030(4) 0.0048(4) 0.0020(4)
C6B 0.0166(5) 0.0133(5) 0.0178(5) 0.0044(4) 0.0052(4) 0.0015(4)
C7B 0.0271(6) 0.0151(5) 0.0145(5) 0.0057(4) 0.0062(5) 0.0050(5)
C8B 0.0180(5) 0.0148(5) 0.0155(5) 0.0026(4) 0.0068(4) 0.0013(4)
C9B 0.0194(5) 0.0170(5) 0.0161(5) 0.0030(4) 0.0086(4) 0.0032(4)
C10B 0.0163(5) 0.0144(5) 0.0123(5) 0.0027(4) 0.0050(4) 0.0041(4)
C11B 0.0215(6) 0.0168(5) 0.0147(5) 0.0014(4) 0.0060(4) 0.0054(4)
C12B 0.0257(6) 0.0200(6) 0.0169(5) 0.0004(5) 0.0037(5) 0.0034(5)
C13B 0.0255(6) 0.0189(6) 0.0228(6) 0.0017(5) 0.0033(5) -0.0023(5)
C14B 0.0187(6) 0.0223(6) 0.0245(6) 0.0073(5) 0.0071(5) 0.0006(5)
C15B 0.0223(6) 0.0155(5) 0.0181(5) 0.0048(4) 0.0092(5) 0.0064(4)
C16B 0.0160(5) 0.0139(5) 0.0132(5) 0.0030(4) 0.0042(4) 0.0040(4)
C17B 0.0180(5) 0.0161(5) 0.0122(5) 0.0035(4) 0.0061(4) 0.0050(4)
C18B 0.0170(5) 0.0137(5) 0.0127(5) 0.0008(4) 0.0037(4) 0.0053(4)
C19B 0.0171(5) 0.0210(6) 0.0168(5) 0.0027(4) 0.0018(4) 0.0057(4)
C20B 0.0331(7) 0.0251(6) 0.0169(6) 0.0013(5) 0.0118(5) 0.0073(5)
C21B 0.0290(6) 0.0232(6) 0.0237(6) 0.0026(5) 0.0078(5) 0.0128(5)
O1C 0.0250(5) 0.0294(5) 0.0255(4) 0.0145(4) 0.0045(4) 0.0097(4)
O2C 0.0230(4) 0.0128(4) 0.0149(4) 0.0045(3) 0.0025(3) 0.0017(3)
O3C 0.0225(4) 0.0235(4) 0.0215(4) 0.0052(3) 0.0053(3) 0.0116(3)
C1C 0.0223(6) 0.0196(6) 0.0186(5) 0.0073(4) 0.0093(5) 0.0105(5)
C2C 0.0269(6) 0.0233(6) 0.0242(6) 0.0136(5) 0.0114(5) 0.0077(5)
C3C 0.0235(6) 0.0261(6) 0.0247(6) 0.0120(5) 0.0110(5) 0.0050(5)
C4C 0.0208(6) 0.0163(5) 0.0189(5) 0.0048(4) 0.0070(5) 0.0040(4)
C5C 0.0216(6) 0.0140(5) 0.0150(5) 0.0042(4) 0.0083(4) 0.0069(4)
C6C 0.0206(6) 0.0148(5) 0.0171(5) 0.0054(4) 0.0075(4) 0.0075(4)
C7C 0.0189(5) 0.0179(5) 0.0212(6) 0.0085(5) 0.0035(5) 0.0058(4)
C8C 0.0198(6) 0.0160(5) 0.0193(5) 0.0050(4) 0.0090(5) 0.0071(4)
C9C 0.0171(5) 0.0197(6) 0.0213(6) 0.0075(5) 0.0092(5) 0.0055(4)
C10C 0.0140(5) 0.0157(5) 0.0141(5) 0.0055(4) 0.0046(4) 0.0026(4)
C11C 0.0173(5) 0.0191(6) 0.0189(5) 0.0071(5) 0.0040(4) -0.0005(4)
C12C 0.0290(7) 0.0218(6) 0.0198(6) 0.0044(5) 0.0028(5) -0.0011(5)
C13C 0.0351(7) 0.0211(6) 0.0171(6) 0.0000(5) 0.0069(5) 0.0019(5)
C14C 0.0258(6) 0.0227(6) 0.0154(5) 0.0043(5) 0.0098(5) 0.0083(5)
C15C 0.0174(5) 0.0128(5) 0.0167(5) 0.0045(4) 0.0064(4) 0.0025(4)
C16C 0.0150(5) 0.0137(5) 0.0118(5) 0.0039(4) 0.0045(4) 0.0030(4)
C17C 0.0141(5) 0.0146(5) 0.0142(5) 0.0042(4) 0.0038(4) 0.0031(4)
C18C 0.0204(5) 0.0109(5) 0.0146(5) 0.0034(4) 0.0054(4) 0.0020(4)
C19C 0.0330(7) 0.0164(5) 0.0143(5) 0.0035(4) 0.0077(5) 0.0048(5)
C20C 0.0173(6) 0.0334(7) 0.0369(7) 0.0114(6) 0.0041(5) -0.0015(5)
C21C 0.0305(7) 0.0275(7) 0.0254(6) 0.0126(5) 0.0063(5) -0.0039(5)
O1D 0.0228(4) 0.0233(4) 0.0243(4) 0.0123(4) 0.0027(4) 0.0069(3)
O2D 0.0200(4) 0.0142(4) 0.0155(4) 0.0050(3) 0.0009(3) -0.0003(3)
O3D 0.0255(5) 0.0303(5) 0.0276(5) 0.0080(4) 0.0086(4) 0.0158(4)
C1D 0.0187(5) 0.0165(5) 0.0187(5) 0.0062(4) 0.0085(4) 0.0078(4)
C2D 0.0222(6) 0.0194(6) 0.0262(6) 0.0114(5) 0.0101(5) 0.0052(5)
C3D 0.0185(6) 0.0203(6) 0.0247(6) 0.0077(5) 0.0090(5) 0.0025(4)
C4D 0.0180(5) 0.0148(5) 0.0191(5) 0.0025(4) 0.0049(4) 0.0022(4)
C5D 0.0188(5) 0.0132(5) 0.0154(5) 0.0037(4) 0.0074(4) 0.0047(4)
C6D 0.0168(5) 0.0129(5) 0.0157(5) 0.0037(4) 0.0068(4) 0.0049(4)
C7D 0.0153(5) 0.0160(5) 0.0167(5) 0.0060(4) 0.0032(4) 0.0038(4)
C8D 0.0174(5) 0.0154(5) 0.0166(5) 0.0048(4) 0.0078(4) 0.0053(4)
C9D 0.0162(5) 0.0177(5) 0.0197(5) 0.0063(4) 0.0083(4) 0.0040(4)
C10D 0.0144(5) 0.0144(5) 0.0140(5) 0.0054(4) 0.0042(4) 0.0024(4)
C11D 0.0165(5) 0.0171(5) 0.0171(5) 0.0065(4) 0.0018(4) 0.0002(4)
C12D 0.0260(6) 0.0170(6) 0.0258(6) 0.0055(5) 0.0028(5) 0.0025(5)
C13D 0.0341(7) 0.0232(6) 0.0205(6) -0.0024(5) 0.0061(5) 0.0055(5)
C14D 0.0298(6) 0.0251(6) 0.0179(6) 0.0042(5) 0.0113(5) 0.0103(5)
C15D 0.0191(5) 0.0163(5) 0.0199(6) 0.0051(4) 0.0075(5) 0.0048(4)
C16D 0.0149(5) 0.0141(5) 0.0125(5) 0.0041(4) 0.0037(4) 0.0030(4)
C17D 0.0135(5) 0.0165(5) 0.0145(5) 0.0046(4) 0.0035(4) 0.0030(4)
C18D 0.0177(5) 0.0123(5) 0.0136(5) 0.0032(4) 0.0035(4) 0.0004(4)
C19D 0.0318(6) 0.0176(5) 0.0139(5) 0.0048(4) 0.0069(5) 0.0043(5)
C20D 0.0175(6) 0.0247(6) 0.0276(6) 0.0090(5) 0.0001(5) 0.0004(5)
C21D 0.0240(6) 0.0293(7) 0.0250(6) 0.0129(5) 0.0050(5) -0.0043(5)

loop_
_atom_type_symbol
_atom_type_description
_atom_type_scat_dispersion_real
_atom_type_scat_dispersion_imag
_atom_type_scat_source
C C 0.0181 0.0091 'International Tables Vol C Tables 4.2.6.8 and 6.1.1.4'
H H 0.0000 0.0000 'International Tables Vol C Tables 4.2.6.8 and 6.1.1.4'
O O 0.0492 0.0322 'International Tables Vol C Tables 4.2.6.8 and 6.1.1.4'

loop_
_geom_angle_atom_site_label_1
_geom_angle_atom_site_label_2
_geom_angle_atom_site_label_3
_geom_angle
_geom_angle_site_symmetry_1
_geom_angle_site_symmetry_3
_geom_angle_publ_flag
C5A O2A C18A 120.26(8) . . ?
O1A C1A C6A 121.60(10) . . ?
O1A C1A C2A 120.27(10) . . ?
C6A C1A C2A 118.09(10) . . ?
C1A C2A C3A 112.53(9) . . ?
C1A C2A H2AA 109.1 . . ?
C3A C2A H2AA 109.1 . . ?
C1A C2A H2AB 109.1 . . ?
C3A C2A H2AB 109.1 . . ?
H2AA C2A H2AB 107.8 . . ?
C2A C3A C4A 111.26(9) . . ?
C2A C3A H3AA 109.4 . . ?
C4A C3A H3AA 109.4 . . ?
C2A C3A H3AB 109.4 . . ?
C4A C3A H3AB 109.4 . . ?
H3AA C3A H3AB 108.0 . . ?
C5A C4A C3A 111.51(9) . . ?
C5A C4A H4AA 109.3 . . ?
C3A C4A H4AA 109.3 . . ?
C5A C4A H4AB 109.3 . . ?
C3A C4A H4AB 109.3 . . ?
H4AA C4A H4AB 108.0 . . ?
O2A C5A C6A 124.29(10) . . ?
O2A C5A C4A 110.72(9) . . ?
C6A C5A C4A 124.94(10) . . ?
C5A C6A C1A 119.74(10) . . ?
C5A C6A C7A 121.04(10) . . ?
C1A C6A C7A 119.19(10) . . ?
C6A C7A C8A 110.43(9) . . ?
C6A C7A H7AA 109.6 . . ?
C8A C7A H7AA 109.6 . . ?
C6A C7A H7AB 109.6 . . ?
C8A C7A H7AB 109.6 . . ?
H7AA C7A H7AB 108.1 . . ?
C18A C8A C7A 111.56(9) . . ?
C18A C8A C9A 109.70(9) . . ?
C7A C8A C9A 112.49(9) . . ?
C18A C8A H8A 107.6 . . ?
C7A C8A H8A 107.6 . . ?
C9A C8A H8A 107.6 . . ?
C8A C9A C10A 113.77(9) . . ?
C8A C9A H9AA 108.8 . . ?
C10A C9A H9AA 108.8 . . ?
C8A C9A H9AB 108.8 . . ?
C10A C9A H9AB 108.8 . . ?
H9AA C9A H9AB 107.7 . . ?
C9A C10A C16A 109.96(9) . . ?
C9A C10A C11A 112.34(9) . . ?
C16A C10A C11A 113.59(9) . . ?
C9A C10A H10A 106.8 . . ?
C16A C10A H10A 106.8 . . ?
C11A C10A H10A 106.8 . . ?
C20A C11A C21A 108.79(9) . . ?
C20A C11A C12A 108.43(9) . . ?
C21A C11A C12A 106.72(9) . . ?
C20A C11A C10A 109.46(9) . . ?
C21A C11A C10A 112.27(9) . . ?
C12A C11A C10A 111.05(9) . . ?
C13A C12A C11A 117.17(9) . . ?
C13A C12A H12A 108.0 . . ?
C11A C12A H12A 108.0 . . ?
C13A C12A H12B 108.0 . . ?
C11A C12A H12B 108.0 . . ?
H12A C12A H12B 107.2 . . ?
C12A C13A C14A 114.56(9) . . ?
C12A C13A H13A 108.6 . . ?
C14A C13A H13A 108.6 . . ?
C12A C13A H13B 108.6 . . ?
C14A C13A H13B 108.6 . . ?
H13A C13A H13B 107.6 . . ?
C15A C14A C13A 109.60(9) . . ?
C15A C14A H14A 109.8 . . ?
C13A C14A H14A 109.8 . . ?
C15A C14A H14B 109.8 . . ?
C13A C14A H14B 109.8 . . ?
H14A C14A H14B 108.2 . . ?
O3A C15A C14A 121.97(10) . . ?
O3A C15A C16A 120.73(10) . . ?
C14A C15A C16A 117.30(9) . . ?
C15A C16A C10A 113.98(9) . . ?
C15A C16A C17A 105.45(8) . . ?
C10A C16A C17A 111.69(8) . . ?
C15A C16A H16A 108.5 . . ?
C10A C16A H16A 108.5 . . ?
C17A C16A H16A 108.5 . . ?
C18A C17A C16A 112.06(9) . . ?
C18A C17A H17A 109.2 . . ?
C16A C17A H17A 109.2 . . ?
C18A C17A H17B 109.2 . . ?
C16A C17A H17B 109.2 . . ?
H17A C17A H17B 107.9 . . ?
O2A C18A C19A 102.43(8) . . ?
O2A C18A C8A 111.17(8) . . ?
C19A C18A C8A 112.78(10) . . ?
O2A C18A C17A 107.64(8) . . ?
C19A C18A C17A 112.34(9) . . ?
C8A C18A C17A 110.14(9) . . ?
C18A C19A H19A 109.5 . . ?
C18A C19A H19B 109.5 . . ?
H19A C19A H19B 109.5 . . ?
C18A C19A H19C 109.5 . . ?
H19A C19A H19C 109.5 . . ?
H19B C19A H19C 109.5 . . ?
C11A C20A H20A 109.5 . . ?
C11A C20A H20B 109.5 . . ?
H20A C20A H20B 109.5 . . ?
C11A C20A H20C 109.5 . . ?
H20A C20A H20C 109.5 . . ?
H20B C20A H20C 109.5 . . ?
C11A C21A H21A 109.5 . . ?
C11A C21A H21B 109.5 . . ?
H21A C21A H21B 109.5 . . ?
C11A C21A H21C 109.5 . . ?
H21A C21A H21C 109.5 . . ?
H21B C21A H21C 109.5 . . ?
C5B O2B C18B 120.30(8) . . ?
O1B C1B C6B 120.77(11) . . ?
O1B C1B C2B 120.72(11) . . ?
C6B C1B C2B 118.48(10) . . ?
C1B C2B C3B 113.35(10) . . ?
C1B C2B H2BA 108.9 . . ?
C3B C2B H2BA 108.9 . . ?
C1B C2B H2BB 108.9 . . ?
C3B C2B H2BB 108.9 . . ?
H2BA C2B H2BB 107.7 . . ?
C2B C3B C4B 110.80(10) . . ?
C2B C3B H3BA 109.5 . . ?
C4B C3B H3BA 109.5 . . ?
C2B C3B H3BB 109.5 . . ?
C4B C3B H3BB 109.5 . . ?
H3BA C3B H3BB 108.1 . . ?
C5B C4B C3B 110.58(10) . . ?
C5B C4B H4BA 109.5 . . ?
C3B C4B H4BA 109.5 . . ?
C5B C4B H4BB 109.5 . . ?
C3B C4B H4BB 109.5 . . ?
H4BA C4B H4BB 108.1 . . ?
O2B C5B C6B 124.12(10) . . ?
O2B C5B C4B 111.41(9) . . ?
C6B C5B C4B 124.47(10) . . ?
C5B C6B C1B 119.53(10) . . ?
C5B C6B C7B 121.55(10) . . ?
C1B C6B C7B 118.79(10) . . ?
C6B C7B C8B 111.61(9) . . ?
C6B C7B H7BA 109.3 . . ?
C8B C7B H7BA 109.3 . . ?
C6B C7B H7BB 109.3 . . ?
C8B C7B H7BB 109.3 . . ?
H7BA C7B H7BB 108.0 . . ?
C18B C8B C7B 111.95(9) . . ?
C18B C8B C9B 110.73(9) . . ?
C7B C8B C9B 111.04(9) . . ?
C18B C8B H8B 107.6 . . ?
C7B C8B H8B 107.6 . . ?
C9B C8B H8B 107.6 . . ?
C8B C9B C10B 113.96(9) . . ?
C8B C9B H9BA 108.8 . . ?
C10B C9B H9BA 108.8 . . ?
C8B C9B H9BB 108.8 . . ?
C10B C9B H9BB 108.8 . . ?
H9BA C9B H9BB 107.7 . . ?
C16B C10B C9B 106.39(8) . . ?
C16B C10B C11B 115.28(9) . . ?
C9B C10B C11B 112.74(9) . . ?
C16B C10B H10B 107.4 . . ?
C9B C10B H10B 107.4 . . ?
C11B C10B H10B 107.4 . . ?
C21B C11B C20B 108.77(10) . . ?
C21B C11B C12B 110.63(10) . . ?
C20B C11B C12B 104.78(9) . . ?
C21B C11B C10B 112.34(9) . . ?
C20B C11B C10B 109.48(9) . . ?
C12B C11B C10B 110.54(9) . . ?
C13B C12B C11B 119.63(10) . . ?
C13B C12B H12C 107.4 . . ?
C11B C12B H12C 107.4 . . ?
C13B C12B H12D 107.4 . . ?
C11B C12B H12D 107.4 . . ?
H12C C12B H12D 106.9 . . ?
C12B C13B C14B 115.51(10) . . ?
C12B C13B H13C 108.4 . . ?
C14B C13B H13C 108.4 . . ?
C12B C13B H13D 108.4 . . ?
C14B C13B H13D 108.4 . . ?
H13C C13B H13D 107.5 . . ?
C15B C14B C13B 109.49(10) . . ?
C15B C14B H14C 109.8 . . ?
C13B C14B H14C 109.8 . . ?
C15B C14B H14D 109.8 . . ?
C13B C14B H14D 109.8 . . ?
H14C C14B H14D 108.2 . . ?
O3B C15B C14B 121.26(11) . . ?
O3B C15B C16B 118.59(10) . . ?
C14B C15B C16B 120.14(10) . . ?
C15B C16B C10B 119.25(9) . . ?
C15B C16B C17B 105.05(9) . . ?
C10B C16B C17B 109.96(9) . . ?
C15B C16B H16B 107.3 . . ?
C10B C16B H16B 107.3 . . ?
C17B C16B H16B 107.3 . . ?
C18B C17B C16B 111.30(9) . . ?
C18B C17B H17C 109.4 . . ?
C16B C17B H17C 109.4 . . ?
C18B C17B H17D 109.4 . . ?
C16B C17B H17D 109.4 . . ?
H17C C17B H17D 108.0 . . ?
O2B C18B C19B 101.54(8) . . ?
O2B C18B C17B 107.53(8) . . ?
C19B C18B C17B 111.70(9) . . ?
O2B C18B C8B 112.29(9) . . ?
C19B C18B C8B 113.05(9) . . ?
C17B C18B C8B 110.34(9) . . ?
C18B C19B H19D 109.5 . . ?
C18B C19B H19E 109.5 . . ?
H19D C19B H19E 109.5 . . ?
C18B C19B H19F 109.5 . . ?
H19D C19B H19F 109.5 . . ?
H19E C19B H19F 109.5 . . ?
C11B C20B H20D 109.5 . . ?
C11B C20B H20E 109.5 . . ?
H20D C20B H20E 109.5 . . ?
C11B C20B H20F 109.5 . . ?
H20D C20B H20F 109.5 . . ?
H20E C20B H20F 109.5 . . ?
C11B C21B H21D 109.5 . . ?
C11B C21B H21E 109.5 . . ?
H21D C21B H21E 109.5 . . ?
C11B C21B H21F 109.5 . . ?
H21D C21B H21F 109.5 . . ?
H21E C21B H21F 109.5 . . ?
C5C O2C C18C 119.43(8) . . ?
O1C C1C C6C 121.20(11) . . ?
O1C C1C C2C 120.28(10) . . ?
C6C C1C C2C 118.49(10) . . ?
C1C C2C C3C 112.67(10) . . ?
C1C C2C H2CA 109.1 . . ?
C3C C2C H2CA 109.1 . . ?
C1C C2C H2CB 109.1 . . ?
C3C C2C H2CB 109.1 . . ?
H2CA C2C H2CB 107.8 . . ?
C2C C3C C4C 110.16(10) . . ?
C2C C3C H3CA 109.6 . . ?
C4C C3C H3CA 109.6 . . ?
C2C C3C H3CB 109.6 . . ?
C4C C3C H3CB 109.6 . . ?
H3CA C3C H3CB 108.1 . . ?
C5C C4C C3C 111.12(10) . . ?
C5C C4C H4CA 109.4 . . ?
C3C C4C H4CA 109.4 . . ?
C5C C4C H4CB 109.4 . . ?
C3C C4C H4CB 109.4 . . ?
H4CA C4C H4CB 108.0 . . ?
O2C C5C C6C 124.05(10) . . ?
O2C C5C C4C 111.13(9) . . ?
C6C C5C C4C 124.81(10) . . ?
C5C C6C C1C 119.43(11) . . ?
C5C C6C C7C 121.86(10) . . ?
C1C C6C C7C 118.66(10) . . ?
C6C C7C C8C 112.14(9) . . ?
C6C C7C H7CA 109.2 . . ?
C8C C7C H7CA 109.2 . . ?
C6C C7C H7CB 109.2 . . ?
C8C C7C H7CB 109.2 . . ?
H7CA C7C H7CB 107.9 . . ?
C18C C8C C7C 112.13(9) . . ?
C18C C8C C9C 110.20(9) . . ?
C7C C8C C9C 111.05(9) . . ?
C18C C8C H8C 107.8 . . ?
C7C C8C H8C 107.8 . . ?
C9C C8C H8C 107.8 . . ?
C8C C9C C10C 113.50(9) . . ?
C8C C9C H9CA 108.9 . . ?
C10C C9C H9CA 108.9 . . ?
C8C C9C H9CB 108.9 . . ?
C10C C9C H9CB 108.9 . . ?
H9CA C9C H9CB 107.7 . . ?
C16C C10C C9C 107.93(9) . . ?
C16C C10C C11C 113.88(9) . . ?
C9C C10C C11C 113.56(9) . . ?
C16C C10C H10C 107.0 . . ?
C9C C10C H10C 107.0 . . ?
C11C C10C H10C 107.0 . . ?
C21C C11C C20C 108.98(10) . . ?
C21C C11C C12C 110.33(10) . . ?
C20C C11C C12C 103.80(10) . . ?
C21C C11C C10C 112.50(9) . . ?
C20C C11C C10C 110.22(10) . . ?
C12C C11C C10C 110.65(9) . . ?
C13C C12C C11C 119.63(10) . . ?
C13C C12C H12E 107.4 . . ?
C11C C12C H12E 107.4 . . ?
C13C C12C H12F 107.4 . . ?
C11C C12C H12F 107.4 . . ?
H12E C12C H12F 106.9 . . ?
C12C C13C C14C 115.02(10) . . ?
C12C C13C H13E 108.5 . . ?
C14C C13C H13E 108.5 . . ?
C12C C13C H13F 108.5 . . ?
C14C C13C H13F 108.5 . . ?
H13E C13C H13F 107.5 . . ?
C15C C14C C13C 108.27(9) . . ?
C15C C14C H14E 110.0 . . ?
C13C C14C H14E 110.0 . . ?
C15C C14C H14F 110.0 . . ?
C13C C14C H14F 110.0 . . ?
H14E C14C H14F 108.4 . . ?
O3C C15C C14C 120.64(10) . . ?
O3C C15C C16C 119.68(10) . . ?
C14C C15C C16C 119.67(9) . . ?
C15C C16C C10C 116.60(9) . . ?
C15C C16C C17C 105.19(8) . . ?
C10C C16C C17C 111.24(9) . . ?
C15C C16C H16C 107.8 . . ?
C10C C16C H16C 107.8 . . ?
C17C C16C H16C 107.8 . . ?
C18C C17C C16C 111.50(9) . . ?
C18C C17C H17E 109.3 . . ?
C16C C17C H17E 109.3 . . ?
C18C C17C H17F 109.3 . . ?
C16C C17C H17F 109.3 . . ?
H17E C17C H17F 108.0 . . ?
O2C C18C C19C 102.50(8) . . ?
O2C C18C C17C 106.47(9) . . ?
C19C C18C C17C 112.20(9) . . ?
O2C C18C C8C 111.97(9) . . ?
C19C C18C C8C 112.90(10) . . ?
C17C C18C C8C 110.40(9) . . ?
C18C C19C H19G 109.5 . . ?
C18C C19C H19H 109.5 . . ?
H19G C19C H19H 109.5 . . ?
C18C C19C H19I 109.5 . . ?
H19G C19C H19I 109.5 . . ?
H19H C19C H19I 109.5 . . ?
C11C C20C H20G 109.5 . . ?
C11C C20C H20H 109.5 . . ?
H20G C20C H20H 109.5 . . ?
C11C C20C H20I 109.5 . . ?
H20G C20C H20I 109.5 . . ?
H20H C20C H20I 109.5 . . ?
C11C C21C H21G 109.5 . . ?
C11C C21C H21H 109.5 . . ?
H21G C21C H21H 109.5 . . ?
C11C C21C H21I 109.5 . . ?
H21G C21C H21I 109.5 . . ?
H21H C21C H21I 109.5 . . ?
C5D O2D C18D 119.63(8) . . ?
O1D C1D C6D 121.34(11) . . ?
O1D C1D C2D 120.28(10) . . ?
C6D C1D C2D 118.34(10) . . ?
C1D C2D C3D 113.55(10) . . ?
C1D C2D H2DA 108.9 . . ?
C3D C2D H2DA 108.9 . . ?
C1D C2D H2DB 108.9 . . ?
C3D C2D H2DB 108.9 . . ?
H2DA C2D H2DB 107.7 . . ?
C2D C3D C4D 111.31(10) . . ?
C2D C3D H3DA 109.4 . . ?
C4D C3D H3DA 109.4 . . ?
C2D C3D H3DB 109.4 . . ?
C4D C3D H3DB 109.4 . . ?
H3DA C3D H3DB 108.0 . . ?
C5D C4D C3D 111.71(9) . . ?
C5D C4D H4DA 109.3 . . ?
C3D C4D H4DA 109.3 . . ?
C5D C4D H4DB 109.3 . . ?
C3D C4D H4DB 109.3 . . ?
H4DA C4D H4DB 107.9 . . ?
O2D C5D C6D 124.11(10) . . ?
O2D C5D C4D 110.99(9) . . ?
C6D C5D C4D 124.87(10) . . ?
C5D C6D C1D 119.85(10) . . ?
C5D C6D C7D 121.69(10) . . ?
C1D C6D C7D 118.42(10) . . ?
C6D C7D C8D 111.12(9) . . ?
C6D C7D H7DA 109.4 . . ?
C8D C7D H7DA 109.4 . . ?
C6D C7D H7DB 109.4 . . ?
C8D C7D H7DB 109.4 . . ?
H7DA C7D H7DB 108.0 . . ?
C18D C8D C7D 111.88(9) . . ?
C18D C8D C9D 109.35(9) . . ?
C7D C8D C9D 112.12(9) . . ?
C18D C8D H8D 107.8 . . ?
C7D C8D H8D 107.8 . . ?
C9D C8D H8D 107.8 . . ?
C8D C9D C10D 114.38(9) . . ?
C8D C9D H9DA 108.7 . . ?
C10D C9D H9DA 108.7 . . ?
C8D C9D H9DB 108.7 . . ?
C10D C9D H9DB 108.7 . . ?
H9DA C9D H9DB 107.6 . . ?
C16D C10D C9D 109.84(9) . . ?
C16D C10D C11D 113.65(9) . . ?
C9D C10D C11D 112.08(9) . . ?
C16D C10D H10D 107.0 . . ?
C9D C10D H10D 107.0 . . ?
C11D C10D H10D 107.0 . . ?
C20D C11D C12D 109.06(10) . . ?
C20D C11D C21D 107.96(10) . . ?
C12D C11D C21D 106.61(10) . . ?
C20D C11D C10D 109.37(9) . . ?
C12D C11D C10D 111.18(9) . . ?
C21D C11D C10D 112.54(9) . . ?
C13D C12D C11D 117.48(10) . . ?
C13D C12D H12G 107.9 . . ?
C11D C12D H12G 107.9 . . ?
C13D C12D H12H 107.9 . . ?
C11D C12D H12H 107.9 . . ?
H12G C12D H12H 107.2 . . ?
C12D C13D C14D 114.95(10) . . ?
C12D C13D H13G 108.5 . . ?
C14D C13D H13G 108.5 . . ?
C12D C13D H13H 108.5 . . ?
C14D C13D H13H 108.5 . . ?
H13G C13D H13H 107.5 . . ?
C15D C14D C13D 110.46(10) . . ?
C15D C14D H14G 109.6 . . ?
C13D C14D H14G 109.6 . . ?
C15D C14D H14H 109.6 . . ?
C13D C14D H14H 109.6 . . ?
H14G C14D H14H 108.1 . . ?
O3D C15D C14D 122.00(11) . . ?
O3D C15D C16D 120.14(10) . . ?
C14D C15D C16D 117.84(10) . . ?
C15D C16D C10D 115.36(9) . . ?
C15D C16D C17D 104.31(9) . . ?
C10D C16D C17D 111.31(9) . . ?
C15D C16D H16D 108.5 . . ?
C10D C16D H16D 108.5 . . ?
C17D C16D H16D 108.5 . . ?
C18D C17D C16D 112.55(9) . . ?
C18D C17D H17G 109.1 . . ?
C16D C17D H17G 109.1 . . ?
C18D C17D H17H 109.1 . . ?
C16D C17D H17H 109.1 . . ?
H17G C17D H17H 107.8 . . ?
O2D C18D C19D 102.33(8) . . ?
O2D C18D C17D 106.94(9) . . ?
C19D C18D C17D 112.23(9) . . ?
O2D C18D C8D 111.67(9) . . ?
C19D C18D C8D 112.89(10) . . ?
C17D C18D C8D 110.38(9) . . ?
C18D C19D H19J 109.5 . . ?
C18D C19D H19K 109.5 . . ?
H19J C19D H19K 109.5 . . ?
C18D C19D H19L 109.5 . . ?
H19J C19D H19L 109.5 . . ?
H19K C19D H19L 109.5 . . ?
C11D C20D H20J 109.5 . . ?
C11D C20D H20K 109.5 . . ?
H20J C20D H20K 109.5 . . ?
C11D C20D H20L 109.5 . . ?
H20J C20D H20L 109.5 . . ?
H20K C20D H20L 109.5 . . ?
C11D C21D H21J 109.5 . . ?
C11D C21D H21K 109.5 . . ?
H21J C21D H21K 109.5 . . ?
C11D C21D H21L 109.5 . . ?
H21J C21D H21L 109.5 . . ?
H21K C21D H21L 109.5 . . ?

loop_
_geom_bond_atom_site_label_1
_geom_bond_atom_site_label_2
_geom_bond_distance
_geom_bond_site_symmetry_2
_geom_bond_publ_flag
O1A C1A 1.2296(14) . ?
O2A C5A 1.3466(13) . ?
O2A C18A 1.4703(12) . ?
O3A C15A 1.2178(14) . ?
C1A C6A 1.4580(15) . ?
C1A C2A 1.5123(16) . ?
C2A C3A 1.5201(16) . ?
C2A H2AA 0.9900 . ?
C2A H2AB 0.9900 . ?
C3A C4A 1.5234(16) . ?
C3A H3AA 0.9900 . ?
C3A H3AB 0.9900 . ?
C4A C5A 1.4975(15) . ?
C4A H4AA 0.9900 . ?
C4A H4AB 0.9900 . ?
C5A C6A 1.3522(16) . ?
C6A C7A 1.5035(15) . ?
C7A C8A 1.5345(16) . ?
C7A H7AA 0.9900 . ?
C7A H7AB 0.9900 . ?
C8A C18A 1.5304(15) . ?
C8A C9A 1.5352(15) . ?
C8A H8A 1.0000 . ?
C9A C10A 1.5365(15) . ?
C9A H9AA 0.9900 . ?
C9A H9AB 0.9900 . ?
C10A C16A 1.5440(14) . ?
C10A C11A 1.5592(14) . ?
C10A H10A 1.0000 . ?
C11A C20A 1.5359(15) . ?
C11A C21A 1.5385(16) . ?
C11A C12A 1.5472(16) . ?
C12A C13A 1.5308(17) . ?
C12A H12A 0.9900 . ?
C12A H12B 0.9900 . ?
C13A C14A 1.5546(16) . ?
C13A H13A 0.9900 . ?
C13A H13B 0.9900 . ?
C14A C15A 1.5126(15) . ?
C14A H14A 0.9900 . ?
C14A H14B 0.9900 . ?
C15A C16A 1.5240(15) . ?
C16A C17A 1.5508(14) . ?
C16A H16A 1.0000 . ?
C17A C18A 1.5311(15) . ?
C17A H17A 0.9900 . ?
C17A H17B 0.9900 . ?
C18A C19A 1.5190(15) . ?
C19A H19A 0.9800 . ?
C19A H19B 0.9800 . ?
C19A H19C 0.9800 . ?
C20A H20A 0.9800 . ?
C20A H20B 0.9800 . ?
C20A H20C 0.9800 . ?
C21A H21A 0.9800 . ?
C21A H21B 0.9800 . ?
C21A H21C 0.9800 . ?
O1B C1B 1.2265(15) . ?
O2B C5B 1.3442(14) . ?
O2B C18B 1.4719(12) . ?
O3B C15B 1.2191(14) . ?
C1B C6B 1.4588(16) . ?
C1B C2B 1.5097(17) . ?
C2B C3B 1.5174(19) . ?
C2B H2BA 0.9900 . ?
C2B H2BB 0.9900 . ?
C3B C4B 1.5177(17) . ?
C3B H3BA 0.9900 . ?
C3B H3BB 0.9900 . ?
C4B C5B 1.5004(15) . ?
C4B H4BA 0.9900 . ?
C4B H4BB 0.9900 . ?
C5B C6B 1.3521(16) . ?
C6B C7B 1.5005(15) . ?
C7B C8B 1.5365(16) . ?
C7B H7BA 0.9900 . ?
C7B H7BB 0.9900 . ?
C8B C18B 1.5308(15) . ?
C8B C9B 1.5413(15) . ?
C8B H8B 1.0000 . ?
C9B C10B 1.5462(15) . ?
C9B H9BA 0.9900 . ?
C9B H9BB 0.9900 . ?
C10B C16B 1.5413(14) . ?
C10B C11B 1.5658(14) . ?
C10B H10B 1.0000 . ?
C11B C21B 1.5316(16) . ?
C11B C20B 1.5409(16) . ?
C11B C12B 1.5523(17) . ?
C12B C13B 1.5240(18) . ?
C12B H12C 0.9900 . ?
C12B H12D 0.9900 . ?
C13B C14B 1.5389(17) . ?
C13B H13C 0.9900 . ?
C13B H13D 0.9900 . ?
C14B C15B 1.4999(16) . ?
C14B H14C 0.9900 . ?
C14B H14D 0.9900 . ?
C15B C16B 1.5183(15) . ?
C16B C17B 1.5464(14) . ?
C16B H16B 1.0000 . ?
C17B C18B 1.5225(15) . ?
C17B H17C 0.9900 . ?
C17B H17D 0.9900 . ?
C18B C19B 1.5215(15) . ?
C19B H19D 0.9800 . ?
C19B H19E 0.9800 . ?
C19B H19F 0.9800 . ?
C20B H20D 0.9800 . ?
C20B H20E 0.9800 . ?
C20B H20F 0.9800 . ?
C21B H21D 0.9800 . ?
C21B H21E 0.9800 . ?
C21B H21F 0.9800 . ?
O1C C1C 1.2281(15) . ?
O2C C5C 1.3486(13) . ?
O2C C18C 1.4748(13) . ?
O3C C15C 1.2193(14) . ?
C1C C6C 1.4613(16) . ?
C1C C2C 1.5141(17) . ?
C2C C3C 1.5254(17) . ?
C2C H2CA 0.9900 . ?
C2C H2CB 0.9900 . ?
C3C C4C 1.5267(16) . ?
C3C H3CA 0.9900 . ?
C3C H3CB 0.9900 . ?
C4C C5C 1.4992(16) . ?
C4C H4CA 0.9900 . ?
C4C H4CB 0.9900 . ?
C5C C6C 1.3519(16) . ?
C6C C7C 1.5009(16) . ?
C7C C8C 1.5380(16) . ?
C7C H7CA 0.9900 . ?
C7C H7CB 0.9900 . ?
C8C C18C 1.5277(16) . ?
C8C C9C 1.5425(16) . ?
C8C H8C 1.0000 . ?
C9C C10C 1.5436(15) . ?
C9C H9CA 0.9900 . ?
C9C H9CB 0.9900 . ?
C10C C16C 1.5401(14) . ?
C10C C11C 1.5658(15) . ?
C10C H10C 1.0000 . ?
C11C C21C 1.5274(17) . ?
C11C C20C 1.5359(17) . ?
C11C C12C 1.5591(17) . ?
C12C C13C 1.517(2) . ?
C12C H12E 0.9900 . ?
C12C H12F 0.9900 . ?
C13C C14C 1.5444(17) . ?
C13C H13E 0.9900 . ?
C13C H13F 0.9900 . ?
C14C C15C 1.5018(15) . ?
C14C H14E 0.9900 . ?
C14C H14F 0.9900 . ?
C15C C16C 1.5159(15) . ?
C16C C17C 1.5432(14) . ?
C16C H16C 1.0000 . ?
C17C C18C 1.5271(15) . ?
C17C H17E 0.9900 . ?
C17C H17F 0.9900 . ?
C18C C19C 1.5216(15) . ?
C19C H19G 0.9800 . ?
C19C H19H 0.9800 . ?
C19C H19I 0.9800 . ?
C20C H20G 0.9800 . ?
C20C H20H 0.9800 . ?
C20C H20I 0.9800 . ?
C21C H21G 0.9800 . ?
C21C H21H 0.9800 . ?
C21C H21I 0.9800 . ?
O1D C1D 1.2248(14) . ?
O2D C5D 1.3497(13) . ?
O2D C18D 1.4744(13) . ?
O3D C15D 1.2170(15) . ?
C1D C6D 1.4596(15) . ?
C1D C2D 1.5132(16) . ?
C2D C3D 1.5219(16) . ?
C2D H2DA 0.9900 . ?
C2D H2DB 0.9900 . ?
C3D C4D 1.5247(16) . ?
C3D H3DA 0.9900 . ?
C3D H3DB 0.9900 . ?
C4D C5D 1.5018(15) . ?
C4D H4DA 0.9900 . ?
C4D H4DB 0.9900 . ?
C5D C6D 1.3508(16) . ?
C6D C7D 1.5026(15) . ?
C7D C8D 1.5332(15) . ?
C7D H7DA 0.9900 . ?
C7D H7DB 0.9900 . ?
C8D C18D 1.5278(15) . ?
C8D C9D 1.5373(15) . ?
C8D H8D 1.0000 . ?
C9D C10D 1.5430(15) . ?
C9D H9DA 0.9900 . ?
C9D H9DB 0.9900 . ?
C10D C16D 1.5409(15) . ?
C10D C11D 1.5624(15) . ?
C10D H10D 1.0000 . ?
C11D C20D 1.5352(16) . ?
C11D C12D 1.5409(17) . ?
C11D C21D 1.5427(16) . ?
C12D C13D 1.5280(19) . ?
C12D H12G 0.9900 . ?
C12D H12H 0.9900 . ?
C13D C14D 1.5482(19) . ?
C13D H13G 0.9900 . ?
C13D H13H 0.9900 . ?
C14D C15D 1.5107(16) . ?
C14D H14G 0.9900 . ?
C14D H14H 0.9900 . ?
C15D C16D 1.5253(15) . ?
C16D C17D 1.5485(15) . ?
C16D H16D 1.0000 . ?
C17D C18D 1.5261(15) . ?
C17D H17G 0.9900 . ?
C17D H17H 0.9900 . ?
C18D C19D 1.5197(15) . ?
C19D H19J 0.9800 . ?
C19D H19K 0.9800 . ?
C19D H19L 0.9800 . ?
C20D H20J 0.9800 . ?
C20D H20K 0.9800 . ?
C20D H20L 0.9800 . ?
C21D H21J 0.9800 . ?
C21D H21K 0.9800 . ?
C21D H21L 0.9800 . ?

loop_
_geom_torsion_atom_site_label_1
_geom_torsion_atom_site_label_2
_geom_torsion_atom_site_label_3
_geom_torsion_atom_site_label_4
_geom_torsion
_geom_torsion_site_symmetry_1
_geom_torsion_site_symmetry_2
_geom_torsion_site_symmetry_3
_geom_torsion_site_symmetry_4
_geom_torsion_publ_flag
O1A C1A C2A C3A 149.05(11) . . . . ?
C6A C1A C2A C3A -33.29(14) . . . . ?
C1A C2A C3A C4A 52.88(13) . . . . ?
C2A C3A C4A C5A -46.64(13) . . . . ?
C18A O2A C5A C6A -2.85(16) . . . . ?
C18A O2A C5A C4A 179.54(9) . . . . ?
C3A C4A C5A O2A -160.14(9) . . . . ?
C3A C4A C5A C6A 22.26(15) . . . . ?
O2A C5A C6A C1A -179.19(10) . . . . ?
C4A C5A C6A C1A -1.91(17) . . . . ?
O2A C5A C6A C7A -1.31(17) . . . . ?
C4A C5A C6A C7A 175.97(10) . . . . ?
O1A C1A C6A C5A -174.98(11) . . . . ?
C2A C1A C6A C5A 7.40(16) . . . . ?
O1A C1A C6A C7A 7.10(16) . . . . ?
C2A C1A C6A C7A -170.52(10) . . . . ?
C5A C6A C7A C8A -21.60(15) . . . . ?
C1A C6A C7A C8A 156.29(10) . . . . ?
C6A C7A C8A C18A 46.94(12) . . . . ?
C6A C7A C8A C9A 170.70(9) . . . . ?
C18A C8A C9A C10A 57.29(12) . . . . ?
C7A C8A C9A C10A -67.50(12) . . . . ?
C8A C9A C10A C16A -54.00(12) . . . . ?
C8A C9A C10A C11A 178.45(9) . . . . ?
C9A C10A C11A C20A -66.25(12) . . . . ?
C16A C10A C11A C20A 168.15(9) . . . . ?
C9A C10A C11A C21A 54.67(12) . . . . ?
C16A C10A C11A C21A -70.93(12) . . . . ?
C9A C10A C11A C12A 174.06(9) . . . . ?
C16A C10A C11A C12A 48.46(12) . . . . ?
C20A C11A C12A C13A -75.93(12) . . . . ?
C21A C11A C12A C13A 167.04(10) . . . . ?
C10A C11A C12A C13A 44.38(13) . . . . ?
C11A C12A C13A C14A -70.62(13) . . . . ?
C12A C13A C14A C15A -12.33(14) . . . . ?
C13A C14A C15A O3A -102.09(12) . . . . ?
C13A C14A C15A C16A 78.07(12) . . . . ?
O3A C15A C16A C10A 152.37(10) . . . . ?
C14A C15A C16A C10A -27.79(13) . . . . ?
O3A C15A C16A C17A -84.77(12) . . . . ?
C14A C15A C16A C17A 95.07(10) . . . . ?
C9A C10A C16A C15A 170.85(9) . . . . ?
C11A C10A C16A C15A -62.30(12) . . . . ?
C9A C10A C16A C17A 51.46(11) . . . . ?
C11A C10A C16A C17A 178.32(9) . . . . ?
C15A C16A C17A C18A -179.08(9) . . . . ?
C10A C16A C17A C18A -54.76(12) . . . . ?
C5A O2A C18A C19A 150.24(9) . . . . ?
C5A O2A C18A C8A 29.54(13) . . . . ?
C5A O2A C18A C17A -91.17(11) . . . . ?
C7A C8A C18A O2A -51.30(12) . . . . ?
C9A C8A C18A O2A -176.62(9) . . . . ?
C7A C8A C18A C19A -165.69(9) . . . . ?
C9A C8A C18A C19A 68.98(12) . . . . ?
C7A C8A C18A C17A 67.93(11) . . . . ?
C9A C8A C18A C17A -57.40(12) . . . . ?
C16A C17A C18A O2A 178.76(8) . . . . ?
C16A C17A C18A C19A -69.23(12) . . . . ?
C16A C17A C18A C8A 57.40(11) . . . . ?
O1B C1B C2B C3B 157.99(12) . . . . ?
C6B C1B C2B C3B -23.99(15) . . . . ?
C1B C2B C3B C4B 51.60(14) . . . . ?
C2B C3B C4B C5B -50.51(13) . . . . ?
C18B O2B C5B C6B 4.71(16) . . . . ?
C18B O2B C5B C4B -174.85(9) . . . . ?
C3B C4B C5B O2B -156.58(10) . . . . ?
C3B C4B C5B C6B 23.87(16) . . . . ?
O2B C5B C6B C1B -175.00(10) . . . . ?
C4B C5B C6B C1B 4.51(17) . . . . ?
O2B C5B C6B C7B 0.79(17) . . . . ?
C4B C5B C6B C7B -179.71(10) . . . . ?
O1B C1B C6B C5B 173.40(11) . . . . ?
C2B C1B C6B C5B -4.61(16) . . . . ?
O1B C1B C6B C7B -2.50(17) . . . . ?
C2B C1B C6B C7B 179.49(10) . . . . ?
C5B C6B C7B C8B 19.15(15) . . . . ?
C1B C6B C7B C8B -165.04(10) . . . . ?
C6B C7B C8B C18B -42.57(13) . . . . ?
C6B C7B C8B C9B -166.89(9) . . . . ?
C18B C8B C9B C10B -55.14(12) . . . . ?
C7B C8B C9B C10B 69.87(12) . . . . ?
C8B C9B C10B C16B 57.70(12) . . . . ?
C8B C9B C10B C11B -175.00(9) . . . . ?
C16B C10B C11B C21B 44.43(13) . . . . ?
C9B C10B C11B C21B -78.01(12) . . . . ?
C16B C10B C11B C20B 165.38(10) . . . . ?
C9B C10B C11B C20B 42.94(12) . . . . ?
C16B C10B C11B C12B -79.69(12) . . . . ?
C9B C10B C11B C12B 157.88(9) . . . . ?
C21B C11B C12B C13B -60.40(14) . . . . ?
C20B C11B C12B C13B -177.46(11) . . . . ?
C10B C11B C12B C13B 64.68(14) . . . . ?
C11B C12B C13B C14B -61.86(15) . . . . ?
C12B C13B C14B C15B 77.89(13) . . . . ?
C13B C14B C15B O3B 102.69(13) . . . . ?
C13B C14B C15B C16B -77.97(13) . . . . ?
O3B C15B C16B C10B -159.17(10) . . . . ?
C14B C15B C16B C10B 21.48(15) . . . . ?
O3B C15B C16B C17B 77.08(12) . . . . ?
C14B C15B C16B C17B -102.28(11) . . . . ?
C9B C10B C16B C15B 179.08(9) . . . . ?
C11B C10B C16B C15B 53.31(13) . . . . ?
C9B C10B C16B C17B -59.59(11) . . . . ?
C11B C10B C16B C17B 174.64(9) . . . . ?
C15B C16B C17B C18B -168.37(9) . . . . ?
C10B C16B C17B C18B 62.14(11) . . . . ?
C5B O2B C18B C19B -150.73(10) . . . . ?
C5B O2B C18B C17B 91.87(11) . . . . ?
C5B O2B C18B C8B -29.68(13) . . . . ?
C16B C17B C18B O2B 180.00(8) . . . . ?
C16B C17B C18B C19B 69.42(11) . . . . ?
C16B C17B C18B C8B -57.23(11) . . . . ?
C7B C8B C18B O2B 48.10(12) . . . . ?
C9B C8B C18B O2B 172.60(9) . . . . ?
C7B C8B C18B C19B 162.27(9) . . . . ?
C9B C8B C18B C19B -73.23(12) . . . . ?
C7B C8B C18B C17B -71.84(11) . . . . ?
C9B C8B C18B C17B 52.66(12) . . . . ?
O1C C1C C2C C3C -151.66(11) . . . . ?
C6C C1C C2C C3C 30.09(15) . . . . ?
C1C C2C C3C C4C -53.38(14) . . . . ?
C2C C3C C4C C5C 49.68(13) . . . . ?
C18C O2C C5C C6C 9.74(16) . . . . ?
C18C O2C C5C C4C -171.83(9) . . . . ?
C3C C4C C5C O2C 157.27(9) . . . . ?
C3C C4C C5C C6C -24.32(15) . . . . ?
O2C C5C C6C C1C 178.03(10) . . . . ?
C4C C5C C6C C1C -0.19(17) . . . . ?
O2C C5C C6C C7C 0.62(17) . . . . ?
C4C C5C C6C C7C -177.59(10) . . . . ?
O1C C1C C6C C5C 179.16(11) . . . . ?
C2C C1C C6C C5C -2.61(16) . . . . ?
O1C C1C C6C C7C -3.35(17) . . . . ?
C2C C1C C6C C7C 174.88(10) . . . . ?
C5C C6C C7C C8C 15.29(15) . . . . ?
C1C C6C C7C C8C -162.13(10) . . . . ?
C6C C7C C8C C18C -39.52(13) . . . . ?
C6C C7C C8C C9C -163.30(9) . . . . ?
C18C C8C C9C C10C -56.52(12) . . . . ?
C7C C8C C9C C10C 68.36(12) . . . . ?
C8C C9C C10C C16C 56.19(12) . . . . ?
C8C C9C C10C C11C -176.56(9) . . . . ?
C16C C10C C11C C21C 40.64(14) . . . . ?
C9C C10C C11C C21C -83.44(12) . . . . ?
C16C C10C C11C C20C 162.49(10) . . . . ?
C9C C10C C11C C20C 38.41(13) . . . . ?
C16C C10C C11C C12C -83.27(11) . . . . ?
C9C C10C C11C C12C 152.64(10) . . . . ?
C21C C11C C12C C13C -62.27(14) . . . . ?
C20C C11C C12C C13C -178.90(11) . . . . ?
C10C C11C C12C C13C 62.88(14) . . . . ?
C11C C12C C13C C14C -58.17(15) . . . . ?
C12C C13C C14C C15C 78.34(13) . . . . ?
C13C C14C C15C O3C 96.70(13) . . . . ?
C13C C14C C15C C16C -82.72(12) . . . . ?
O3C C15C C16C C10C -156.55(10) . . . . ?
C14C C15C C16C C10C 22.87(14) . . . . ?
O3C C15C C16C C17C 79.69(12) . . . . ?
C14C C15C C16C C17C -100.89(11) . . . . ?
C9C C10C C16C C15C -176.70(9) . . . . ?
C11C C10C C16C C15C 56.23(12) . . . . ?
C9C C10C C16C C17C -56.11(11) . . . . ?
C11C C10C C16C C17C 176.82(9) . . . . ?
C15C C16C C17C C18C -174.32(9) . . . . ?
C10C C16C C17C C18C 58.57(11) . . . . ?
C5C O2C C18C C19C -156.28(9) . . . . ?
C5C O2C C18C C17C 85.74(11) . . . . ?
C5C O2C C18C C8C -35.00(13) . . . . ?
C16C C17C C18C O2C -178.90(8) . . . . ?
C16C C17C C18C C19C 69.73(12) . . . . ?
C16C C17C C18C C8C -57.15(11) . . . . ?
C7C C8C C18C O2C 49.32(12) . . . . ?
C9C C8C C18C O2C 173.58(8) . . . . ?
C7C C8C C18C C19C 164.39(9) . . . . ?
C9C C8C C18C C19C -71.35(12) . . . . ?
C7C C8C C18C C17C -69.11(12) . . . . ?
C9C C8C C18C C17C 55.15(12) . . . . ?
O1D C1D C2D C3D -152.98(11) . . . . ?
C6D C1D C2D C3D 29.54(15) . . . . ?
C1D C2D C3D C4D -50.50(14) . . . . ?
C2D C3D C4D C5D 46.27(13) . . . . ?
C18D O2D C5D C6D 6.27(16) . . . . ?
C18D O2D C5D C4D -175.75(9) . . . . ?
C3D C4D C5D O2D 159.18(9) . . . . ?
C3D C4D C5D C6D -22.86(15) . . . . ?
O2D C5D C6D C1D 178.67(10) . . . . ?
C4D C5D C6D C1D 0.97(17) . . . . ?
O2D C5D C6D C7D 0.82(17) . . . . ?
C4D C5D C6D C7D -176.88(10) . . . . ?
O1D C1D C6D C5D 178.39(11) . . . . ?
C2D C1D C6D C5D -4.16(16) . . . . ?
O1D C1D C6D C7D -3.69(16) . . . . ?
C2D C1D C6D C7D 173.76(10) . . . . ?
C5D C6D C7D C8D 18.78(14) . . . . ?
C1D C6D C7D C8D -159.10(9) . . . . ?
C6D C7D C8D C18D -43.58(12) . . . . ?
C6D C7D C8D C9D -166.87(9) . . . . ?
C18D C8D C9D C10D -56.40(12) . . . . ?
C7D C8D C9D C10D 68.30(12) . . . . ?
C8D C9D C10D C16D 53.65(12) . . . . ?
C8D C9D C10D C11D -179.01(9) . . . . ?
C16D C10D C11D C20D -165.28(10) . . . . ?
C9D C10D C11D C20D 69.45(12) . . . . ?
C16D C10D C11D C12D -44.78(12) . . . . ?
C9D C10D C11D C12D -170.05(9) . . . . ?
C16D C10D C11D C21D 74.74(12) . . . . ?
C9D C10D C11D C21D -50.53(13) . . . . ?
C20D C11D C12D C13D 73.21(13) . . . . ?
C21D C11D C12D C13D -170.46(11) . . . . ?
C10D C11D C12D C13D -47.47(14) . . . . ?
C11D C12D C13D C14D 69.88(15) . . . . ?
C12D C13D C14D C15D 14.59(15) . . . . ?
C13D C14D C15D O3D 106.28(13) . . . . ?
C13D C14D C15D C16D -75.26(13) . . . . ?
O3D C15D C16D C10D -159.21(11) . . . . ?
C14D C15D C16D C10D 22.30(14) . . . . ?
O3D C15D C16D C17D 78.39(13) . . . . ?
C14D C15D C16D C17D -100.10(11) . . . . ?
C9D C10D C16D C15D -169.82(9) . . . . ?
C11D C10D C16D C15D 63.72(12) . . . . ?
C9D C10D C16D C17D -51.24(11) . . . . ?
C11D C10D C16D C17D -177.70(9) . . . . ?
C15D C16D C17D C18D -179.73(9) . . . . ?
C10D C16D C17D C18D 55.24(12) . . . . ?
C5D O2D C18D C19D -153.31(10) . . . . ?
C5D O2D C18D C17D 88.56(11) . . . . ?
C5D O2D C18D C8D -32.29(13) . . . . ?
C16D C17D C18D O2D -179.50(8) . . . . ?
C16D C17D C18D C19D 69.05(12) . . . . ?
C16D C17D C18D C8D -57.83(11) . . . . ?
C7D C8D C18D O2D 50.65(12) . . . . ?
C9D C8D C18D O2D 175.49(8) . . . . ?
C7D C8D C18D C19D 165.32(9) . . . . ?
C9D C8D C18D C19D -69.84(11) . . . . ?
C7D C8D C18D C17D -68.17(11) . . . . ?
C9D C8D C18D C17D 56.66(11) . . . . ?
